data_4068310
loop_
_publ_author_name
'Liu, Zhongqiang'
'Stern, Charlotte L.'
'Lambert, Joseph B.'

_publ_section_title
;
 Metal-Organic Frameworks from Dipodal and Tripodal Silicon-Centered
 Tetrahedral Ligands
;
_journal_issue 1
_journal_name_full Organometallics
_journal_page_first 84
_journal_paper_doi 10.1021/om800678g
_journal_volume 28
_journal_year 2009
_chemical_formula_sum 'C33 H20 N O12 Zn3'
_chemical_formula_weight 818.61
_chemical_name_systematic
; 
 ? 
;
_space_group_IT_number 15
_symmetry_cell_setting monoclinic
_symmetry_space_group_name_Hall '-C 2yc'
_symmetry_space_group_name_H-M 'C 1 2/c 1'
_atom_sites_solution_hydrogens geom
_atom_sites_solution_primary direct
_atom_sites_solution_secondary difmap
_audit_creation_method SHELXL-97
_cell_angle_alpha 90.00
_cell_angle_beta 129.6730(10)
_cell_angle_gamma 90.00
_cell_formula_units_Z 4
_cell_length_a 16.2338(10)
_cell_length_b 21.7969(14)
_cell_length_c 12.0852(8)
_cell_measurement_reflns_used 7330
_cell_measurement_temperature 153(2)
_cell_measurement_theta_max 28.71
_cell_measurement_theta_min 2.51
_cell_volume 3291.5(4)
_computing_cell_refinement 'Bruker SMART'
_computing_data_collection 'Bruker SMART'
_computing_data_reduction 'Bruker SAINT'
_computing_molecular_graphics 'Bruker SHELXTL'
_computing_publication_material 'Bruker SHELXTL'
_computing_structure_refinement 'SHELXL-97 (Sheldrick, 1997)'
_computing_structure_solution 'SHELXS-97 (Sheldrick, 1990)'
_diffrn_ambient_temperature 153(2)
_diffrn_measured_fraction_theta_full 0.923
_diffrn_measured_fraction_theta_max 0.923
_diffrn_measurement_device_type 'CCD area detector'
_diffrn_measurement_method 'omega scans'
_diffrn_radiation_monochromator graphite
_diffrn_radiation_source 'fine-focus sealed tube'
_diffrn_radiation_type MoK\a
_diffrn_radiation_wavelength 0.71073
_diffrn_reflns_av_R_equivalents 0.0484
_diffrn_reflns_av_sigmaI/netI 0.0318
_diffrn_reflns_limit_h_max 21
_diffrn_reflns_limit_h_min -21
_diffrn_reflns_limit_k_max 27
_diffrn_reflns_limit_k_min -28
_diffrn_reflns_limit_l_max 16
_diffrn_reflns_limit_l_min -16
_diffrn_reflns_number 15109
_diffrn_reflns_theta_full 28.78
_diffrn_reflns_theta_max 28.78
_diffrn_reflns_theta_min 1.87
_exptl_absorpt_coefficient_mu 2.234
_exptl_absorpt_correction_T_max 0.8498
_exptl_absorpt_correction_T_min 0.4698
_exptl_absorpt_correction_type analytical
_exptl_absorpt_process_details face-indexed
_exptl_crystal_colour colorless
_exptl_crystal_density_diffrn 1.652
_exptl_crystal_density_method 'not measured'
_exptl_crystal_description columnar
_exptl_crystal_F_000 1644
_exptl_crystal_size_max 0.446
_exptl_crystal_size_mid 0.102
_exptl_crystal_size_min 0.090
_refine_diff_density_max 0.889
_refine_diff_density_min -0.503
_refine_diff_density_rms 0.116
_refine_ls_extinction_method none
_refine_ls_goodness_of_fit_ref 1.115
_refine_ls_hydrogen_treatment mixed
_refine_ls_matrix_type full
_refine_ls_number_parameters 276
_refine_ls_number_reflns 3960
_refine_ls_number_restraints 0
_refine_ls_restrained_S_all 1.115
_refine_ls_R_factor_all 0.0652
_refine_ls_R_factor_gt 0.0544
_refine_ls_shift/su_max 0.000
_refine_ls_shift/su_mean 0.000
_refine_ls_structure_factor_coef Fsqd
_refine_ls_weighting_details 'calc w=1/[\s^2^(Fo^2^)+(0.0445P)^2^+34.6009P] where P=(Fo^2^+2Fc^2^)/3'
_refine_ls_weighting_scheme calc
_refine_ls_wR_factor_gt 0.1454
_refine_ls_wR_factor_ref 0.1511
_reflns_number_gt 3176
_reflns_number_total 3960
_reflns_threshold_expression >2sigma(I)
_cod_data_source_file om800678g_si_002.cif
_cod_data_source_block s25r1m
_cod_depositor_comments
;
The following automatic conversions were performed:

'_symmetry_cell_setting' value 'Monoclinic' changed to 'monoclinic'
according to /home/saulius/struct/CIF-dictionaries/cif_core.dic
dictionary named 'cif_core.dic' version 2.4.2 from 2011-04-26.

Automatic conversion script
Id: cif_fix_values 1715 2011-07-08 13:25:40Z adriana 
;
_cod_original_sg_symbol_H-M C2/c
_cod_database_code 4068310

loop_
_symmetry_equiv_pos_as_xyz
'x, y, z'
'-x, y, -z+1/2'
'x+1/2, y+1/2, z'
'-x+1/2, y+1/2, -z+1/2'
'-x, -y, -z'
'x, -y, z-1/2'
'-x+1/2, -y+1/2, -z'
'x+1/2, -y+1/2, z-1/2'

loop_
_atom_site_label
_atom_site_type_symbol
_atom_site_fract_x
_atom_site_fract_y
_atom_site_fract_z
_atom_site_U_iso_or_equiv
_atom_site_adp_type
_atom_site_occupancy
_atom_site_symmetry_multiplicity
_atom_site_calc_flag
_atom_site_refinement_flags
_atom_site_disorder_assembly
_atom_site_disorder_group
Zn1 Zn 1.0000 -0.00256(3) 0.2500 0.01918(17) Uani 1 2 d S . .
Zn2 Zn 0.99537(4) 0.06714(2) -0.00104(5) 0.02014(15) Uani 1 1 d . . .
O1 O 0.9380(2) -0.00231(13) 0.0389(3) 0.0202(6) Uani 1 1 d . . .
O2 O 1.1024(3) 0.11951(14) 0.1563(3) 0.0282(7) Uani 1 1 d . A .
O3 O 1.0876(5) 0.0797(3) 0.3124(7) 0.0270(13) Uani 0.50 1 d P A .
O4 O 0.8845(3) 0.11622(15) -0.1614(3) 0.0321(7) Uani 1 1 d . A .
O5 O 0.9141(5) 0.0853(3) -0.3060(7) 0.0261(13) Uani 0.50 1 d P . .
O3A O 1.1339(5) 0.0473(3) 0.3072(6) 0.0247(12) Uani 0.50 1 d P A 1
O5A O 0.8620(5) 0.0496(3) -0.3187(7) 0.0261(13) Uani 0.50 1 d P . 1
C1 C 1.1420(4) 0.1060(2) 0.2816(5) 0.0349(11) Uani 1 1 d . . .
C2 C 1.2338(3) 0.1435(2) 0.4013(5) 0.0272(9) Uani 1 1 d . A .
C3 C 1.2824(4) 0.1294(3) 0.5435(5) 0.0373(12) Uani 1 1 d . . .
H3 H 1.2561 0.0963 0.5643 0.045 Uiso 1 1 calc R A .
C4 C 1.3688(4) 0.1633(3) 0.6547(5) 0.0377(12) Uani 1 1 d . A .
H4 H 1.4022 0.1527 0.7513 0.045 Uiso 1 1 calc R . .
C5 C 1.4076(3) 0.2128(2) 0.6274(5) 0.0263(9) Uani 1 1 d . . .
C6 C 1.3574(4) 0.2274(2) 0.4850(5) 0.0283(9) Uani 1 1 d . A .
H6 H 1.3820 0.2614 0.4639 0.034 Uiso 1 1 calc R . .
C7 C 1.2712(4) 0.1928(2) 0.3731(5) 0.0267(9) Uani 1 1 d . . .
H7 H 1.2380 0.2031 0.2764 0.032 Uiso 1 1 calc R A .
C8 C 1.5000 0.2505(3) 0.7500 0.0352(16) Uani 1 2 d S . .
C9 C 0.8510(4) 0.1062(2) -0.2854(5) 0.0339(11) Uani 1 1 d . A .
C10 C 0.7604(3) 0.1448(2) -0.4049(5) 0.0257(9) Uani 1 1 d . . .
C11 C 0.7269(5) 0.1412(4) -0.5414(6) 0.076(3) Uani 1 1 d . . .
H11 H 0.7615 0.1136 -0.5609 0.092 Uiso 1 1 calc R . .
C12 C 0.6434(5) 0.1771(4) -0.6513(6) 0.060(2) Uani 1 1 d . . .
H12 H 0.6219 0.1740 -0.7448 0.072 Uiso 1 1 calc R . .
C13 C 0.5915(4) 0.2169(2) -0.6276(5) 0.0328(11) Uani 1 1 d . . .
C14 C 0.6259(5) 0.2204(3) -0.4912(6) 0.064(2) Uani 1 1 d . . .
H14 H 0.5917 0.2482 -0.4715 0.077 Uiso 1 1 calc R . .
C15 C 0.7093(4) 0.1847(3) -0.3806(5) 0.0427(14) Uani 1 1 d . . .
H15 H 0.7309 0.1881 -0.2870 0.051 Uiso 1 1 calc R . .
C16 C 0.5000 0.2555(4) -0.7500 0.048(2) Uani 1 2 d S . .
O6 O 0.7203(6) 0.9963(4) 0.8134(9) 0.050(2) Uani 0.50 1 d P B 2
N8 N 0.554(2) 0.9487(9) 0.630(3) 0.131(8) Uani 0.50 1 d P B 2
C17 C 0.5119(15) 0.9183(14) 0.522(3) 0.124(11) Uani 0.50 1 d P B 2
C18 C 0.6748(12) 0.9838(13) 0.708(2) 0.110(9) Uani 0.50 1 d P B 2
C19 C 0.494(4) 0.9769(14) 0.668(7) 0.26(3) Uani 0.50 1 d P . 2
O7 O 0.575(2) 0.9961(10) 0.569(2) 0.170(10) Uani 0.50 1 d P C 3
H8 H 1.473(5) 0.277(3) 0.783(7) 0.049(18) Uiso 1 1 d . . .
H16 H 0.478(6) 0.280(3) -0.717(8) 0.06(2) Uiso 1 1 d . . .

loop_
_atom_site_aniso_label
_atom_site_aniso_U_11
_atom_site_aniso_U_22
_atom_site_aniso_U_33
_atom_site_aniso_U_23
_atom_site_aniso_U_13
_atom_site_aniso_U_12
Zn1 0.0267(4) 0.0181(3) 0.0195(3) 0.000 0.0179(3) 0.000
Zn2 0.0260(3) 0.0170(2) 0.0154(2) 0.00046(17) 0.0123(2) 0.00034(18)
O1 0.0218(14) 0.0239(14) 0.0180(13) -0.0002(11) 0.0142(12) -0.0002(11)
O2 0.0358(17) 0.0263(16) 0.0188(15) -0.0049(12) 0.0157(14) -0.0093(13)
O3 0.027(3) 0.030(3) 0.022(3) -0.004(3) 0.015(3) -0.007(3)
O4 0.0382(18) 0.0346(18) 0.0170(15) 0.0058(13) 0.0146(14) 0.0139(14)
O5 0.032(3) 0.024(3) 0.026(3) 0.008(2) 0.020(3) 0.010(3)
O3A 0.019(3) 0.025(3) 0.024(3) 0.004(2) 0.011(3) -0.003(2)
O5A 0.021(3) 0.031(3) 0.025(3) -0.002(3) 0.014(3) 0.002(3)
C1 0.029(2) 0.046(3) 0.019(2) 0.0053(19) 0.0098(19) -0.015(2)
C2 0.021(2) 0.032(2) 0.020(2) 0.0012(17) 0.0095(18) -0.0055(17)
C3 0.030(2) 0.047(3) 0.022(2) 0.006(2) 0.011(2) -0.013(2)
C4 0.032(2) 0.046(3) 0.018(2) 0.007(2) 0.008(2) -0.002(2)
C5 0.0198(19) 0.026(2) 0.021(2) -0.0008(17) 0.0073(17) 0.0006(16)
C6 0.026(2) 0.026(2) 0.028(2) 0.0032(18) 0.0149(19) -0.0008(17)
C7 0.026(2) 0.031(2) 0.020(2) 0.0025(17) 0.0130(18) -0.0037(18)
C8 0.029(3) 0.025(3) 0.026(3) 0.000 0.006(3) 0.000
C9 0.034(2) 0.045(3) 0.021(2) 0.003(2) 0.017(2) 0.016(2)
C10 0.023(2) 0.031(2) 0.021(2) 0.0039(17) 0.0124(18) 0.0038(17)
C11 0.057(4) 0.149(8) 0.028(3) 0.033(4) 0.029(3) 0.071(5)
C12 0.036(3) 0.120(6) 0.026(3) 0.033(3) 0.021(2) 0.033(3)
C13 0.022(2) 0.023(2) 0.029(2) 0.0022(18) 0.0048(18) -0.0047(17)
C14 0.057(4) 0.062(4) 0.023(3) -0.012(3) 0.002(3) 0.039(3)
C15 0.039(3) 0.045(3) 0.020(2) -0.007(2) 0.008(2) 0.020(2)
C16 0.036(4) 0.022(3) 0.031(4) 0.000 -0.005(3) 0.000
O6 0.014(3) 0.068(6) 0.039(5) -0.018(4) 0.004(3) -0.004(3)
N8 0.21(3) 0.076(11) 0.18(2) 0.037(13) 0.16(2) 0.020(14)
C17 0.066(12) 0.17(2) 0.105(17) -0.074(17) 0.042(12) 0.009(13)
C18 0.032(7) 0.22(3) 0.057(10) -0.043(13) 0.018(7) 0.026(11)
C19 0.40(6) 0.11(2) 0.58(9) -0.09(4) 0.45(7) -0.05(3)
O7 0.19(2) 0.17(2) 0.098(14) -0.024(13) 0.067(15) -0.039(16)

loop_
_atom_type_symbol
_atom_type_description
_atom_type_scat_dispersion_real
_atom_type_scat_dispersion_imag
_atom_type_scat_source
C C 0.0033 0.0016 'International Tables Vol C Tables 4.2.6.8 and 6.1.1.4'
H H 0.0000 0.0000 'International Tables Vol C Tables 4.2.6.8 and 6.1.1.4'
O O 0.0106 0.0060 'International Tables Vol C Tables 4.2.6.8 and 6.1.1.4'
Zn Zn 0.2839 1.4301 'International Tables Vol C Tables 4.2.6.8 and 6.1.1.4'
N N 0.0061 0.0033 'International Tables Vol C Tables 4.2.6.8 and 6.1.1.4'

loop_
_geom_angle_atom_site_label_1
_geom_angle_atom_site_label_2
_geom_angle_atom_site_label_3
_geom_angle
_geom_angle_site_symmetry_1
_geom_angle_site_symmetry_3
O1 Zn1 O1 179.69(16) 2_755 .
O1 Zn1 O5A 92.58(19) 2_755 6_556
O1 Zn1 O5A 87.57(19) . 6_556
O1 Zn1 O5A 87.57(19) 2_755 5_755
O1 Zn1 O5A 92.58(19) . 5_755
O5A Zn1 O5A 121.3(4) 6_556 5_755
O1 Zn1 O3 82.51(18) 2_755 .
O1 Zn1 O3 97.23(18) . .
O5A Zn1 O3 150.0(3) 6_556 .
O5A Zn1 O3 88.2(3) 5_755 .
O1 Zn1 O3 97.23(18) 2_755 2_755
O1 Zn1 O3 82.51(18) . 2_755
O5A Zn1 O3 88.2(3) 6_556 2_755
O5A Zn1 O3 150.0(3) 5_755 2_755
O3 Zn1 O3 63.3(4) . 2_755
O1 Zn1 O5 95.73(18) 2_755 6_556
O1 Zn1 O5 84.53(18) . 6_556
O5A Zn1 O5 29.9(2) 6_556 6_556
O5A Zn1 O5 91.7(3) 5_755 6_556
O3 Zn1 O5 178.2(2) . 6_556
O3 Zn1 O5 117.1(3) 2_755 6_556
O1 Zn1 O5 84.53(18) 2_755 5_755
O1 Zn1 O5 95.73(18) . 5_755
O5A Zn1 O5 91.7(3) 6_556 5_755
O5A Zn1 O5 29.9(2) 5_755 5_755
O3 Zn1 O5 117.1(3) . 5_755
O3 Zn1 O5 178.2(2) 2_755 5_755
O5 Zn1 O5 62.5(4) 6_556 5_755
O1 Zn1 O3A 89.46(19) 2_755 2_755
O1 Zn1 O3A 90.38(19) . 2_755
O5A Zn1 O3A 60.4(3) 6_556 2_755
O5A Zn1 O3A 176.6(2) 5_755 2_755
O3 Zn1 O3A 89.9(3) . 2_755
O3 Zn1 O3A 29.2(2) 2_755 2_755
O5 Zn1 O3A 90.2(2) 6_556 2_755
O5 Zn1 O3A 151.1(3) 5_755 2_755
O1 Zn1 O3A 90.38(19) 2_755 .
O1 Zn1 O3A 89.46(19) . .
O5A Zn1 O3A 176.6(2) 6_556 .
O5A Zn1 O3A 60.4(3) 5_755 .
O3 Zn1 O3A 29.2(2) . .
O3 Zn1 O3A 89.9(3) 2_755 .
O5 Zn1 O3A 151.1(3) 6_556 .
O5 Zn1 O3A 90.2(2) 5_755 .
O3A Zn1 O3A 118.1(3) 2_755 .
O4 Zn2 O2 109.83(15) . .
O4 Zn2 O1 112.74(14) . .
O2 Zn2 O1 118.54(12) . .
O4 Zn2 O1 117.23(13) . 5_755
O2 Zn2 O1 111.39(13) . 5_755
O1 Zn2 O1 85.57(12) . 5_755
O4 Zn2 Zn2 125.12(11) . 5_755
O2 Zn2 Zn2 125.02(10) . 5_755
O1 Zn2 Zn2 42.92(8) . 5_755
O1 Zn2 Zn2 42.65(8) 5_755 5_755
Zn2 O1 Zn2 94.43(12) . 5_755
Zn2 O1 Zn1 111.59(13) . .
Zn2 O1 Zn1 111.91(13) 5_755 .
C1 O2 Zn2 120.0(3) . .
O3A O3 C1 68.7(5) . .
O3A O3 Zn1 75.8(5) . .
C1 O3 Zn1 134.8(5) . .
C9 O4 Zn2 121.7(3) . .
O5A O5 C9 68.5(5) . .
O5A O5 Zn1 74.3(4) . 5_755
C9 O5 Zn1 133.4(5) . 5_755
O3 O3A C1 63.8(5) . .
O3 O3A Zn1 75.0(5) . .
C1 O3A Zn1 130.3(5) . .
O5 O5A C9 62.7(5) . .
O5 O5A Zn1 75.8(4) . 5_755
C9 O5A Zn1 130.1(5) . 5_755
O2 C1 O3 122.6(5) . .
O2 C1 O3A 117.1(5) . .
O3 C1 O3A 47.5(4) . .
O2 C1 C2 118.0(4) . .
O3 C1 C2 114.0(5) . .
O3A C1 C2 118.9(4) . .
C7 C2 C3 119.1(4) . .
C7 C2 C1 120.8(4) . .
C3 C2 C1 120.1(4) . .
C4 C3 C2 120.2(4) . .
C4 C3 H3 119.9 . .
C2 C3 H3 119.9 . .
C3 C4 C5 121.1(4) . .
C3 C4 H4 119.4 . .
C5 C4 H4 119.4 . .
C4 C5 C6 118.4(4) . .
C4 C5 C8 120.4(4) . .
C6 C5 C8 121.2(4) . .
C5 C6 C7 120.6(4) . .
C5 C6 H6 119.7 . .
C7 C6 H6 119.7 . .
C2 C7 C6 120.6(4) . .
C2 C7 H7 119.7 . .
C6 C7 H7 119.7 . .
C5 C8 C5 114.0(6) 2_856 .
C5 C8 H8 111(4) 2_856 .
C5 C8 H8 108(4) . .
O4 C9 O5 120.4(5) . .
O4 C9 O5A 118.8(5) . .
O5 C9 O5A 48.8(4) . .
O4 C9 C10 117.9(4) . .
O5 C9 C10 115.2(5) . .
O5A C9 C10 117.6(5) . .
C15 C10 C11 118.0(5) . .
C15 C10 C9 120.7(4) . .
C11 C10 C9 121.3(4) . .
C10 C11 C12 121.0(6) . .
C10 C11 H11 119.5 . .
C12 C11 H11 119.5 . .
C13 C12 C11 121.1(5) . .
C13 C12 H12 119.4 . .
C11 C12 H12 119.4 . .
C12 C13 C14 117.3(5) . .
C12 C13 C16 120.1(5) . .
C14 C13 C16 122.6(5) . .
C13 C14 C15 122.0(5) . .
C13 C14 H14 119.0 . .
C15 C14 H14 119.0 . .
C10 C15 C14 120.4(5) . .
C10 C15 H15 119.8 . .
C14 C15 H15 119.8 . .
C13 C16 C13 112.5(6) . 2_653
C13 C16 H16 109(5) . .
C13 C16 H16 111(5) 2_653 .
C17 N8 C19 122(3) . .
C17 N8 C18 120(2) . .
C19 N8 C18 114(2) . .
O6 C18 N8 118(2) . .
N8 C19 C19 134(5) . 2_656

loop_
_geom_bond_atom_site_label_1
_geom_bond_atom_site_label_2
_geom_bond_distance
_geom_bond_site_symmetry_2
Zn1 O1 2.060(3) 2_755
Zn1 O1 2.060(3) .
Zn1 O5A 2.095(6) 6_556
Zn1 O5A 2.095(6) 5_755
Zn1 O3 2.105(6) .
Zn1 O3 2.105(6) 2_755
Zn1 O5 2.110(6) 6_556
Zn1 O5 2.110(6) 5_755
Zn1 O3A 2.113(6) 2_755
Zn1 O3A 2.113(6) .
Zn2 O4 1.920(3) .
Zn2 O2 1.928(3) .
Zn2 O1 1.991(3) .
Zn2 O1 2.001(3) 5_755
Zn2 Zn2 2.9299(9) 5_755
O1 Zn2 2.001(3) 5_755
O2 C1 1.246(5) .
O3 O3A 1.063(9) .
O3 C1 1.293(8) .
O4 C9 1.244(5) .
O5 O5A 1.085(9) .
O5 C9 1.283(7) .
O5 Zn1 2.109(6) 5_755
O3A C1 1.343(8) .
O5A C9 1.344(8) .
O5A Zn1 2.095(6) 5_755
C1 C2 1.493(6) .
C2 C7 1.379(6) .
C2 C3 1.394(6) .
C3 C4 1.384(7) .
C3 H3 0.9500 .
C4 C5 1.390(7) .
C4 H4 0.9500 .
C5 C6 1.392(6) .
C5 C8 1.512(6) .
C6 C7 1.393(6) .
C6 H6 0.9500 .
C7 H7 0.9500 .
C8 C5 1.512(6) 2_856
C8 H8 0.95(6) .
C9 C10 1.499(6) .
C10 C15 1.357(6) .
C10 C11 1.370(7) .
C11 C12 1.384(8) .
C11 H11 0.9500 .
C12 C13 1.360(8) .
C12 H12 0.9500 .
C13 C14 1.363(8) .
C13 C16 1.516(6) .
C14 C15 1.383(7) .
C14 H14 0.9500 .
C15 H15 0.9500 .
C16 C13 1.516(6) 2_653
C16 H16 0.87(6) .
O6 C18 1.022(18) .
N8 C17 1.21(3) .
N8 C19 1.46(3) .
N8 C18 1.72(3) .
C19 C19 1.85(9) 2_656

loop_
_geom_torsion_atom_site_label_1
_geom_torsion_atom_site_label_2
_geom_torsion_atom_site_label_3
_geom_torsion_atom_site_label_4
_geom_torsion
_geom_torsion_site_symmetry_1
_geom_torsion_site_symmetry_4
O4 Zn2 O1 Zn2 117.72(13) . 5_755
O2 Zn2 O1 Zn2 -111.98(15) . 5_755
O1 Zn2 O1 Zn2 0.0 5_755 5_755
O4 Zn2 O1 Zn1 -126.61(15) . .
O2 Zn2 O1 Zn1 3.7(2) . .
O1 Zn2 O1 Zn1 115.67(18) 5_755 .
Zn2 Zn2 O1 Zn1 115.67(18) 5_755 .
O1 Zn1 O1 Zn2 35.1(6) 2_755 .
O5A Zn1 O1 Zn2 154.6(2) 6_556 .
O5A Zn1 O1 Zn2 -84.1(2) 5_755 .
O3 Zn1 O1 Zn2 4.4(2) . .
O3 Zn1 O1 Zn2 66.1(2) 2_755 .
O5 Zn1 O1 Zn2 -175.5(2) 6_556 .
O5 Zn1 O1 Zn2 -114.0(2) 5_755 .
O3A Zn1 O1 Zn2 94.3(2) 2_755 .
O3A Zn1 O1 Zn2 -23.8(2) . .
O1 Zn1 O1 Zn2 139.5(6) 2_755 5_755
O5A Zn1 O1 Zn2 -101.0(2) 6_556 5_755
O5A Zn1 O1 Zn2 20.3(2) 5_755 5_755
O3 Zn1 O1 Zn2 108.8(2) . 5_755
O3 Zn1 O1 Zn2 170.5(2) 2_755 5_755
O5 Zn1 O1 Zn2 -71.1(2) 6_556 5_755
O5 Zn1 O1 Zn2 -9.6(2) 5_755 5_755
O3A Zn1 O1 Zn2 -161.3(2) 2_755 5_755
O3A Zn1 O1 Zn2 80.6(2) . 5_755
O4 Zn2 O2 C1 138.8(4) . .
O1 Zn2 O2 C1 7.2(4) . .
O1 Zn2 O2 C1 -89.6(4) 5_755 .
Zn2 Zn2 O2 C1 -43.2(4) 5_755 .
O1 Zn1 O3 O3A 104.4(5) 2_755 .
O1 Zn1 O3 O3A -75.7(5) . .
O5A Zn1 O3 O3A -173.4(5) 6_556 .
O5A Zn1 O3 O3A 16.6(5) 5_755 .
O3 Zn1 O3 O3A -153.6(6) 2_755 .
O5 Zn1 O3 O3A 102(8) 6_556 .
O5 Zn1 O3 O3A 24.5(5) 5_755 .
O3A Zn1 O3 O3A -166.1(4) 2_755 .
O1 Zn1 O3 C1 143.3(7) 2_755 .
O1 Zn1 O3 C1 -36.8(7) . .
O5A Zn1 O3 C1 -134.5(6) 6_556 .
O5A Zn1 O3 C1 55.5(7) 5_755 .
O3 Zn1 O3 C1 -114.7(8) 2_755 .
O5 Zn1 O3 C1 141(8) 6_556 .
O5 Zn1 O3 C1 63.4(7) 5_755 .
O3A Zn1 O3 C1 -127.2(7) 2_755 .
O3A Zn1 O3 C1 38.9(6) . .
O2 Zn2 O4 C9 132.3(4) . .
O1 Zn2 O4 C9 -93.1(4) . .
O1 Zn2 O4 C9 3.9(5) 5_755 .
Zn2 Zn2 O4 C9 -45.6(5) 5_755 .
Zn1 O3 O3A C1 151.4(4) . .
C1 O3 O3A Zn1 -151.4(4) . .
O1 Zn1 O3A O3 -73.8(5) 2_755 .
O1 Zn1 O3A O3 105.9(5) . .
O5A Zn1 O3A O3 78(4) 6_556 .
O5A Zn1 O3A O3 -160.8(5) 5_755 .
O3 Zn1 O3A O3 23.4(6) 2_755 .
O5 Zn1 O3A O3 -176.4(5) 6_556 .
O5 Zn1 O3A O3 -158.3(5) 5_755 .
O3A Zn1 O3A O3 15.8(4) 2_755 .
O1 Zn1 O3A C1 -108.0(6) 2_755 .
O1 Zn1 O3A C1 71.7(6) . .
O5A Zn1 O3A C1 44(5) 6_556 .
O5A Zn1 O3A C1 165.0(7) 5_755 .
O3 Zn1 O3A C1 -34.2(5) . .
O3 Zn1 O3A C1 -10.8(6) 2_755 .
O5 Zn1 O3A C1 149.3(5) 6_556 .
O5 Zn1 O3A C1 167.4(6) 5_755 .
O3A Zn1 O3A C1 -18.4(5) 2_755 .
Zn1 O5 O5A C9 151.4(4) 5_755 .
C9 O5 O5A Zn1 -151.4(4) . 5_755
Zn2 O2 C1 O3 -34.7(8) . .
Zn2 O2 C1 O3A 20.3(7) . .
Zn2 O2 C1 C2 172.7(3) . .
O3A O3 C1 O2 98.4(7) . .
Zn1 O3 C1 O2 57.6(10) . .
Zn1 O3 C1 O3A -40.8(6) . .
O3A O3 C1 C2 -108.0(6) . .
Zn1 O3 C1 C2 -148.8(5) . .
O3 O3A C1 O2 -110.6(6) . .
Zn1 O3A C1 O2 -73.4(8) . .
Zn1 O3A C1 O3 37.3(5) . .
O3 O3A C1 C2 97.2(6) . .
Zn1 O3A C1 C2 134.5(5) . .
O2 C1 C2 C7 1.9(8) . .
O3 C1 C2 C7 -153.0(5) . .
O3A C1 C2 C7 153.8(5) . .
O2 C1 C2 C3 -178.5(5) . .
O3 C1 C2 C3 26.6(8) . .
O3A C1 C2 C3 -26.6(8) . .
C7 C2 C3 C4 -1.7(8) . .
C1 C2 C3 C4 178.7(5) . .
C2 C3 C4 C5 1.3(9) . .
C3 C4 C5 C6 -0.1(8) . .
C3 C4 C5 C8 178.2(5) . .
C4 C5 C6 C7 -0.8(7) . .
C8 C5 C6 C7 -179.0(4) . .
C3 C2 C7 C6 0.9(7) . .
C1 C2 C7 C6 -179.5(5) . .
C5 C6 C7 C2 0.4(7) . .
C4 C5 C8 C5 46.3(4) . 2_856
C6 C5 C8 C5 -135.5(5) . 2_856
Zn2 O4 C9 O5 -32.6(8) . .
Zn2 O4 C9 O5A 24.1(7) . .
Zn2 O4 C9 C10 176.9(3) . .
O5A O5 C9 O4 103.2(7) . .
Zn1 O5 C9 O4 63.8(9) 5_755 .
Zn1 O5 C9 O5A -39.4(6) 5_755 .
O5A O5 C9 C10 -105.6(6) . .
Zn1 O5 C9 C10 -144.9(5) 5_755 .
O5 O5A C9 O4 -106.6(7) . .
Zn1 O5A C9 O4 -69.3(8) 5_755 .
Zn1 O5A C9 O5 37.3(5) 5_755 .
O5 O5A C9 C10 100.5(6) . .
Zn1 O5A C9 C10 137.8(5) 5_755 .
O4 C9 C10 C15 -7.1(8) . .
O5 C9 C10 C15 -159.1(6) . .
O5A C9 C10 C15 146.1(6) . .
O4 C9 C10 C11 172.8(6) . .
O5 C9 C10 C11 20.8(9) . .
O5A C9 C10 C11 -34.1(9) . .
C15 C10 C11 C12 0.0(12) . .
C9 C10 C11 C12 -179.8(7) . .
C10 C11 C12 C13 -0.4(13) . .
C11 C12 C13 C14 0.8(11) . .
C11 C12 C13 C16 -179.8(7) . .
C12 C13 C14 C15 -0.8(11) . .
C16 C13 C14 C15 179.8(6) . .
C11 C10 C15 C14 0.0(10) . .
C9 C10 C15 C14 179.8(6) . .
C13 C14 C15 C10 0.4(11) . .
C12 C13 C16 C13 60.1(5) . 2_653
C14 C13 C16 C13 -120.5(6) . 2_653
C17 N8 C18 O6 -160(3) . .
C19 N8 C18 O6 43(4) . .
C17 N8 C19 C19 128(5) . 2_656
C18 N8 C19 C19 -75(4) . 2_656
